data_4317131
loop_
_publ_author_name
'Fran\,cois Baril-Robert'
'Sarah Petit'
'Guillaume Pilet'
'Guillaume Chastanet'
'Christian Reber'
'Dominique Luneau'

_publ_contact_author_address
; 
Groupe de Cristallographie et Ing\'enierie Mol\'eculaire
Laboratoire des Multimat\'eriaux et Interfaces
UMR 5615 CNRS-Universit\'e Claude Bernard Lyon 1
B\^at. Jules Raulin
43 bd du 11 Novembre 1918
69622 Villeurbanne cedex
FRANCE
;
_publ_contact_author_email guillaume.pilet@univ-lyon1.fr
_publ_contact_author_fax '(+33)4 72 43 11 60'
_publ_contact_author_name 'Guillaume Pilet'
_publ_contact_author_phone '(+33)4 72 44 82 20'
_publ_section_title
;
 Site-Selective Lanthanide Doping in a Nonanuclear Yttrium(III) Cluster
 Revealed by Crystal Structures and Luminescence Spectra
;
_journal_name_full 'Inorganic Chemistry'
_journal_page_first 10970
_journal_page_last 10976
_journal_paper_doi 10.1021/ic1011082
_journal_volume 49
_journal_year 2010
_chemical_formula_moiety 'C80 H122 Eu2.916 O42.5 Y6.084'
_chemical_formula_sum 'C80 H122 Eu2.916 O42.5 Y6.084'
_chemical_formula_weight 2747.8
_space_group_IT_number 85
_symmetry_cell_setting tetragonal
_symmetry_space_group_name_Hall '-P 4a'
_symmetry_space_group_name_H-M 'P 4/n :2'
_atom_sites_solution_hydrogens geom
_atom_sites_solution_primary direct
_audit_creation_date 07-06-16
_audit_creation_method CRYSTALS_ver_12.84
_cell_angle_alpha 90
_cell_angle_beta 90
_cell_angle_gamma 90
_cell_formula_units_Z 2
_cell_length_a 19.2610(6)
_cell_length_b 19.2610(6)
_cell_length_c 15.5773(6)
_cell_measurement_reflns_used 34468
_cell_measurement_temperature 290
_cell_measurement_theta_max 28
_cell_measurement_theta_min 1
_cell_volume 5779.0(3)
_computing_cell_refinement 'DENZO/SCALEPACK (Otwinowski & Minor, 1997)'
_computing_data_collection 'COLLECT (Nonius, 1997-2001).'
_computing_data_reduction 'DENZO/SCALEPACK (Otwinowski & Minor, 1997)'
_computing_molecular_graphics 'CAMERON (Watkin et al., 1996)'
_computing_publication_material 'CRYSTALS (Betteridge et al., 2003)'
_computing_structure_refinement 'CRYSTALS (Betteridge et al., 2003)'
_computing_structure_solution 'SIR92 (Altomare et al., 1994)'
_diffrn_ambient_temperature 290
_diffrn_measured_fraction_theta_full 0.995
_diffrn_measured_fraction_theta_max 0.991
_diffrn_measurement_device_type 'Nonius KappaCCD'
_diffrn_measurement_method \w/2\q
_diffrn_radiation_monochromator graphite
_diffrn_radiation_type 'Mo K\a'
_diffrn_radiation_wavelength 0.71073
_diffrn_reflns_av_R_equivalents 0.184
_diffrn_reflns_limit_h_max 25
_diffrn_reflns_limit_h_min -24
_diffrn_reflns_limit_k_max 24
_diffrn_reflns_limit_k_min -25
_diffrn_reflns_limit_l_max 17
_diffrn_reflns_limit_l_min -20
_diffrn_reflns_number 25123
_diffrn_reflns_theta_full 27.358
_diffrn_reflns_theta_max 27.916
_diffrn_reflns_theta_min 1.307
_diffrn_standards_number 0
_exptl_absorpt_coefficient_mu 4.647
_exptl_absorpt_correction_T_max 0.11
_exptl_absorpt_correction_T_min 0.10
_exptl_absorpt_correction_type analytical
_exptl_absorpt_process_details
; 
 Analytical Absorption (De Meulenaer & Tompa, 1965) 
;
_exptl_crystal_colour colourless
_exptl_crystal_density_diffrn 1.579
_exptl_crystal_description cubic
_exptl_crystal_F_000 2604.793
_exptl_crystal_size_max 0.55
_exptl_crystal_size_mid 0.49
_exptl_crystal_size_min 0.47
_refine_diff_density_max 3.18
_refine_diff_density_min -3.82
_refine_ls_extinction_method None
_refine_ls_goodness_of_fit_ref 1.1275
_refine_ls_hydrogen_treatment noref
_refine_ls_matrix_type full
_refine_ls_number_parameters 299
_refine_ls_number_reflns 3089
_refine_ls_number_restraints 7
_refine_ls_R_factor_all 0.1434
_refine_ls_R_factor_gt 0.0668
_refine_ls_shift/su_max 0.000256
_refine_ls_structure_factor_coef F
_refine_ls_weighting_details
;
 Method, part 1, Chebychev polynomial, (Watkin, 1994, Prince, 1982) 
 [weight] = 1.0/[A~0~*T~0~(x)+A~1~*T~1~(x) ... +A~n-1~]*T~n-1~(x)] 
 where A~i~ are the Chebychev coefficients listed below and x= Fcalc/Fmax 
 Method = Robust Weighting (Prince, 1982) 
 W = [weight] * [1-(deltaF/6*sigmaF)^2^]^2^ 
 A~i~ are: 
 2.97 -1.13 1.84 
;
_refine_ls_weighting_scheme calc
_refine_ls_wR_factor_all 0.1213
_refine_ls_wR_factor_gt 0.0750
_refine_ls_wR_factor_ref 0.0750
_reflns_limit_h_max 17
_reflns_limit_h_min -17
_reflns_limit_k_max 25
_reflns_limit_k_min 0
_reflns_limit_l_max 20
_reflns_limit_l_min 0
_reflns_number_gt 3089
_reflns_number_total 6886
_reflns_threshold_expression I>3.0\s(I)
_oxford_diffrn_Wilson_B_factor 0.00
_oxford_diffrn_Wilson_scale 0.00
_oxford_refine_ls_scale 0.1947(13)
_oxford_structure_analysis_title 'import in P 4/n'
_cod_data_source_file ic1011082_si_001_7.cif
_cod_data_source_block cluster7-Y6.08-Eu2.92
_cod_depositor_comments
;
The following automatic conversions were performed:

'_symmetry_cell_setting' value 'Tetragonal' changed to 'tetragonal'
according to the built-in table from CIF Core dictionary named
'cif_core.dic' version 2.4.1 from 2010-06-29.

Automatic conversion script
Id: cif_fix_values 1646 2011-03-28 12:23:43Z adriana 
;
_cod_original_sg_symbol_H-M 'P 4/n '
_cod_database_code 4317131

loop_
_symmetry_equiv_pos_as_xyz
x,y,z
-x,-y,-z
-y+1/2,x,z
y+1/2,-x,-z
-x+1/2,-y+1/2,z
x+1/2,y+1/2,-z
y,-x+1/2,z
-y,x+1/2,-z

loop_
_atom_site_label
_atom_site_type_symbol
_atom_site_fract_x
_atom_site_fract_y
_atom_site_fract_z
_atom_site_U_iso_or_equiv
_atom_site_occupancy
_atom_site_adp_type
_atom_site_refinement_flags_posn
_atom_site_refinement_flags_adp
_atom_site_refinement_flags_occupancy
_atom_site_disorder_assembly
_atom_site_disorder_group
_atom_site_attached_hydrogens
Eu1 Eu 0.2500 0.2500 0.36052(13) 0.0273 0.864(4) Uani DS T P . . .
Y1 Y 0.2500 0.2500 0.3671(12) 0.0273 0.136(4) Uani DS T P . . .
Eu2 Eu 0.11142(19) 0.2517(2) 0.5336(2) 0.0209 0.290(11) Uani . . P . . .
Y2 Y 0.11952(17) 0.24045(19) 0.53514(17) 0.0209 0.710(11) Uani . . P . . .
Eu3 Eu 0.1584(3) 0.3309(3) 0.1839(2) 0.0193 0.223(10) Uani . . P . . .
Y3 Y 0.14616(18) 0.34097(16) 0.18672(14) 0.0193 0.777(10) Uani . . P . . .
O1 O 0.2500 0.2500 0.5506(11) 0.0417 1.0000 Uani S T . . . .
O2 O 0.2500 0.2500 0.1724(10) 0.0327 1.0000 Uani S T . . . .
O3 O 0.2452(5) 0.3574(4) 0.2781(5) 0.0325 1.0000 Uani . . . . . .
O4 O 0.3233(5) 0.3282(4) 0.4445(5) 0.0318 1.0000 Uani . . . . . .
O11 O 0.1283(5) 0.2441(5) 0.0875(6) 0.0439 1.0000 Uani . . . . . .
C12 C 0.0829(8) 0.2371(9) 0.0253(9) 0.0472 1.0000 Uani . . . . . .
C13 C 0.1028(10) 0.1866(10) -0.0427(10) 0.0648 1.0000 Uani . . . . . .
C14 C 0.0222(10) 0.2722(11) 0.0258(10) 0.0680 1.0000 Uani . . . . . .
C15 C -0.0034(8) 0.3149(9) 0.0921(11) 0.0521 1.0000 Uani . . . . . .
C16 C -0.0780(11) 0.3379(13) 0.0921(14) 0.0841 1.0000 Uani . . . . . .
O17 O 0.0325(6) 0.3330(6) 0.1550(7) 0.0566 1.0000 Uani . . . . . .
O18 O 0.1223(6) 0.4469(6) 0.1428(7) 0.0552 1.0000 Uani . . . . . .
C19 C 0.0811(9) 0.4945(8) 0.1700(10) 0.0502 1.0000 Uani . . . . . .
C20 C 0.0668(15) 0.5528(12) 0.1117(16) 0.1060 1.0000 Uani . . . . . .
C21 C 0.0545(9) 0.4953(8) 0.2518(10) 0.0523 1.0000 Uani . . . . . .
C22 C 0.0676(7) 0.4481(7) 0.3174(9) 0.0401 1.0000 Uani . . . . . .
C23 C 0.0417(9) 0.4591(9) 0.4077(10) 0.0569 1.0000 Uani . . . . . .
O24 O 0.1018(5) 0.3916(5) 0.3061(6) 0.0395 1.0000 Uani . . . . . .
O25 O 0.0451(5) 0.2432(5) 0.4141(6) 0.0382 1.0000 Uani . . . . . .
C26 C -0.0179(8) 0.2567(8) 0.4014(9) 0.0419 1.0000 Uani . . . . . .
C27 C -0.0479(8) 0.2393(10) 0.3146(11) 0.0555 1.0000 Uani . . . . . .
C28 C -0.0621(7) 0.2860(9) 0.4626(10) 0.0492 1.0000 Uani . . . . . .
C29 C -0.0411(8) 0.3142(8) 0.5411(11) 0.0491 1.0000 Uani . . . . . .
C30 C -0.0947(10) 0.3451(12) 0.5990(14) 0.0773 1.0000 Uani . . . . . .
O31 O 0.0226(5) 0.3146(6) 0.5668(7) 0.0474 1.0000 Uani . . . . . .
O32 O 0.0288(5) 0.1711(6) 0.5834(8) 0.0564 1.0000 Uani . . . . . .
C33 C 0.0175(9) 0.1440(8) 0.6528(10) 0.0494 1.0000 Uani . . . . . .
C34 C -0.0570(10) 0.1333(11) 0.6760(15) 0.0814 1.0000 Uani . . . . . .
C35 C 0.0672(8) 0.1228(8) 0.7120(9) 0.0453 1.0000 Uani . . . . . .
C36 C 0.1381(8) 0.1283(7) 0.6976(7) 0.0363 1.0000 Uani . . . . . .
C37 C 0.1895(9) 0.0974(11) 0.7614(12) 0.0645 1.0000 Uani . . . . . .
O38 O 0.1663(5) 0.1590(5) 0.6318(6) 0.0395 1.0000 Uani . . . . . .
O41 O 0.7500 0.2500 0.0000 0.0512 0.5000 Uani S T . . . .
H131 H 0.0663 0.1834 -0.0897 0.0792 1.0000 Uiso . . . . . .
H132 H 0.1482 0.1989 -0.0707 0.0792 1.0000 Uiso . . . . . .
H133 H 0.1077 0.1383 -0.0172 0.0792 1.0000 Uiso . . . . . .
H141 H -0.0083 0.2700 -0.0286 0.0712 1.0000 Uiso . . . . . .
H161 H -0.0865 0.3668 0.1473 0.0990 1.0000 Uiso . . . . . .
H162 H -0.0874 0.3689 0.0425 0.0990 1.0000 Uiso . . . . . .
H163 H -0.1107 0.2983 0.0930 0.0990 1.0000 Uiso . . . . . .
H201 H 0.0343 0.5852 0.1329 0.1245 1.0000 Uiso . . . . . .
H202 H 0.1109 0.5742 0.0900 0.1245 1.0000 Uiso . . . . . .
H203 H 0.0446 0.5299 0.0544 0.1245 1.0000 Uiso . . . . . .
H211 H 0.0220 0.5343 0.2668 0.0612 1.0000 Uiso . . . . . .
H231 H 0.0572 0.4190 0.4456 0.0667 1.0000 Uiso . . . . . .
H232 H 0.0617 0.5031 0.4329 0.0667 1.0000 Uiso . . . . . .
H233 H -0.0099 0.4618 0.4095 0.0667 1.0000 Uiso . . . . . .
H271 H -0.0979 0.2527 0.3117 0.0710 1.0000 Uiso . . . . . .
H272 H -0.0214 0.2659 0.2695 0.0710 1.0000 Uiso . . . . . .
H273 H -0.0427 0.1887 0.3038 0.0710 1.0000 Uiso . . . . . .
H281 H -0.1135 0.2880 0.4495 0.0567 1.0000 Uiso . . . . . .
H301 H -0.0683 0.3633 0.6519 0.0984 1.0000 Uiso . . . . . .
H302 H -0.1162 0.3858 0.5701 0.0984 1.0000 Uiso . . . . . .
H303 H -0.1279 0.3105 0.6161 0.0984 1.0000 Uiso . . . . . .
H341 H -0.0615 0.1100 0.7361 0.0897 1.0000 Uiso . . . . . .
H342 H -0.0841 0.1776 0.6793 0.0897 1.0000 Uiso . . . . . .
H343 H -0.0817 0.1008 0.6349 0.0897 1.0000 Uiso . . . . . .
H351 H 0.0526 0.1038 0.7694 0.0510 1.0000 Uiso . . . . . .
H371 H 0.2376 0.1067 0.7404 0.0779 1.0000 Uiso . . . . . .
H372 H 0.1819 0.1196 0.8177 0.0779 1.0000 Uiso . . . . . .
H373 H 0.1804 0.0470 0.7636 0.0779 1.0000 Uiso . . . . . .
H9 H 0.7355 0.2734 0.0217 0.0500 0.2500 Uiso . . . . . .
H17 H 0.2500 0.2500 0.1162 0.0500 0.5000 Uiso . . . . . .
H38 H 0.2500 0.2500 0.6062 0.0500 0.5000 Uiso . . . . . .
H15 H 0.3472 0.3395 0.4017 0.0500 1.0000 Uiso . . . . . .
H20 H 0.2325 0.3998 0.3094 0.0500 1.0000 Uiso . . . . . .

loop_
_atom_site_aniso_label
_atom_site_aniso_U_11
_atom_site_aniso_U_22
_atom_site_aniso_U_33
_atom_site_aniso_U_23
_atom_site_aniso_U_13
_atom_site_aniso_U_12
Eu1 0.027297(4) 0.027297(4) 0.027297(4) 0.000000(4) 0.000000(4) 0.000000(4)
Y1 0.027297(4) 0.027297(4) 0.027297(4) 0.000000(4) 0.000000(4) 0.000000(4)
Eu2 0.0209(2) 0.0209(2) 0.0209(2) 0.0049(2) 0.0049(2) 0.0049(2)
Y2 0.0209(2) 0.0209(2) 0.0209(2) 0.0049(2) 0.0049(2) 0.0049(2)
Eu3 0.0193(2) 0.0193(2) 0.0193(2) 0.0060(2) 0.0060(2) 0.0060(2)
Y3 0.0193(2) 0.0193(2) 0.0193(2) 0.0060(2) 0.0060(2) 0.0060(2)
O1 0.053(7) 0.053(7) 0.019(9) 0.0000 0.0000 0.0000
O2 0.039(6) 0.039(6) 0.019(9) 0.0000 0.0000 0.0000
O3 0.045(5) 0.033(5) 0.020(4) 0.008(3) 0.000(4) 0.007(4)
O4 0.041(5) 0.035(5) 0.020(4) -0.006(4) 0.008(4) 0.001(4)
O11 0.056(6) 0.051(6) 0.025(4) 0.009(4) -0.003(4) 0.005(5)
C12 0.050(9) 0.060(9) 0.032(8) 0.007(7) -0.008(7) 0.004(7)
C13 0.083(13) 0.084(13) 0.027(8) -0.011(8) -0.015(8) -0.011(10)
C14 0.073(12) 0.102(15) 0.029(8) 0.006(9) -0.033(8) -0.009(11)
C15 0.045(9) 0.067(11) 0.044(9) 0.021(8) -0.003(7) -0.011(8)
C16 0.064(13) 0.118(19) 0.071(13) -0.004(13) -0.024(10) 0.010(13)
O17 0.055(7) 0.073(8) 0.043(6) 0.001(6) -0.001(5) 0.004(6)
O18 0.072(8) 0.054(7) 0.039(6) 0.009(5) 0.009(6) 0.009(6)
C19 0.060(10) 0.047(9) 0.043(9) 0.007(7) -0.002(7) 0.015(8)
C20 0.14(2) 0.077(15) 0.097(18) 0.034(13) 0.016(16) 0.063(16)
C21 0.067(11) 0.044(9) 0.046(9) 0.004(7) -0.002(8) 0.012(8)
C22 0.040(7) 0.035(7) 0.045(8) -0.001(7) 0.011(7) 0.006(6)
C23 0.066(11) 0.072(11) 0.032(8) 0.012(8) 0.015(7) 0.028(9)
O24 0.051(6) 0.043(5) 0.024(5) 0.008(4) -0.006(4) 0.008(5)
O25 0.030(5) 0.055(6) 0.029(5) 0.000(4) 0.003(4) 0.008(4)
C26 0.045(8) 0.046(8) 0.035(7) 0.008(6) -0.005(6) -0.007(7)
C27 0.038(8) 0.077(12) 0.052(9) 0.006(9) -0.007(8) 0.000(8)
C28 0.034(7) 0.065(10) 0.049(9) -0.012(8) -0.004(7) -0.001(7)
C29 0.045(9) 0.042(8) 0.060(10) -0.008(8) 0.007(8) 0.001(7)
C30 0.061(12) 0.091(15) 0.080(14) -0.013(12) 0.023(11) 0.014(11)
O31 0.034(5) 0.064(7) 0.045(6) -0.016(5) 0.003(4) -0.009(5)
O32 0.042(6) 0.066(7) 0.061(8) 0.017(6) -0.004(5) -0.010(5)
C33 0.058(10) 0.046(9) 0.045(9) 0.009(7) 0.001(8) -0.009(7)
C34 0.050(10) 0.084(14) 0.111(18) 0.021(13) 0.020(11) -0.008(10)
C35 0.057(10) 0.049(9) 0.029(7) 0.005(6) 0.019(7) -0.016(7)
C36 0.066(9) 0.037(7) 0.006(5) 0.006(5) 0.005(5) 0.000(6)
C37 0.048(10) 0.090(14) 0.056(11) 0.037(10) 0.013(8) 0.001(9)
O38 0.046(6) 0.047(6) 0.026(4) 0.002(4) 0.003(4) 0.009(5)
O41 0.065(17) 0.065(17) 0.024(19) 0.0000 0.0000 0.0000

loop_
_atom_type_symbol
_atom_type_scat_dispersion_real
_atom_type_scat_dispersion_imag
_atom_type_scat_Cromer_Mann_a1
_atom_type_scat_Cromer_Mann_b1
_atom_type_scat_Cromer_Mann_a2
_atom_type_scat_Cromer_Mann_b2
_atom_type_scat_Cromer_Mann_a3
_atom_type_scat_Cromer_Mann_b3
_atom_type_scat_Cromer_Mann_a4
_atom_type_scat_Cromer_Mann_b4
_atom_type_scat_Cromer_Mann_c
_atom_type_scat_source
C 0.0033 0.0016 2.3100 20.8439 1.0200 10.2075 1.5886 0.5687 0.8650 51.6512 0.2156 'International Tables Vol C 4.2.6.8 and 6.1.1.4'
H 0.0000 0.0000 0.4930 10.5109 0.3229 26.1257 0.1402 3.1424 0.0408 57.7998 0.0030 'International Tables Vol C 4.2.6.8 and 6.1.1.4'
Eu -0.1578 3.6682 24.6274 2.3879 19.0886 0.1942 13.7603 13.7546 2.9227 123.1740 2.5745 'International Tables Vol C 4.2.6.8 and 6.1.1.4'
O 0.0106 0.0060 3.0485 13.2771 2.2868 5.7011 1.5463 0.3239 0.8670 32.9089 0.2508 'International Tables Vol C 4.2.6.8 and 6.1.1.4'
Y -2.7962 3.5667 17.7760 1.4029 10.2946 12.8006 5.7263 0.1256 3.2659 104.3540 1.9121 'International Tables Vol C 4.2.6.8 and 6.1.1.4'

loop_
_geom_angle_atom_site_label_1
_geom_angle_site_symmetry_1
_geom_angle_atom_site_label_2
_geom_angle_site_symmetry_2
_geom_angle_atom_site_label_3
_geom_angle_site_symmetry_3
_geom_angle
_geom_angle_publ_flag
O1 . Eu1 . O2 . 179.996 yes
O1 . Eu1 . O3 . 121.8(2) yes
O2 . Eu1 . O3 . 58.2(2) yes
O1 . Eu1 . O4 . 57.63(19) yes
O2 . Eu1 . O4 . 122.37(19) yes
O3 . Eu1 . O4 . 77.3(3) yes
O3 7_555 Y1 . O3 3_555 112.4(8) yes
O3 7_555 Y1 . O3 5_555 72.0(4) yes
O3 3_555 Y1 . O3 5_555 72.0(4) yes
O3 7_555 Y1 . O1 . 123.8(4) yes
O3 3_555 Y1 . O1 . 123.8(4) yes
O3 5_555 Y1 . O1 . 123.8(4) yes
O3 7_555 Y1 . O3 . 72.0(4) yes
O3 3_555 Y1 . O3 . 72.0(4) yes
O3 5_555 Y1 . O3 . 112.4(8) yes
O1 . Y1 . O3 . 123.8(4) yes
O3 7_555 Y1 . O4 . 76.5(3) yes
O3 3_555 Y1 . O4 . 142.6(3) yes
O3 5_555 Y1 . O4 . 141.4(3) yes
O1 . Y1 . O4 . 59.7(4) yes
O3 . Y1 . O4 . 77.3(3) yes
O4 5_555 Eu2 . O38 7_555 126.1(3) yes
O4 5_555 Eu2 . O4 3_555 76.8(4) yes
O38 7_555 Eu2 . O4 3_555 78.1(3) yes
O4 5_555 Eu2 . O1 . 62.1(3) yes
O38 7_555 Eu2 . O1 . 64.0(3) yes
O4 3_555 Eu2 . O1 . 63.8(3) yes
O4 5_555 Eu2 . O25 . 77.1(3) yes
O38 7_555 Eu2 . O25 . 142.5(4) yes
O4 3_555 Eu2 . O25 . 80.3(3) yes
O1 . Eu2 . O25 . 129.9(4) yes
O4 5_555 Eu2 . O31 . 154.8(4) yes
O38 7_555 Eu2 . O31 . 77.2(4) yes
O4 3_555 Eu2 . O31 . 102.2(4) yes
O1 . Eu2 . O31 . 140.5(4) yes
O25 . Eu2 . O31 . 77.9(4) yes
O4 5_555 Eu2 . O32 . 96.9(4) yes
O38 7_555 Eu2 . O32 . 119.0(4) yes
O4 3_555 Eu2 . O32 . 161.1(4) yes
O1 . Eu2 . O32 . 129.2(4) yes
O25 . Eu2 . O32 . 80.9(4) yes
O4 5_555 Eu2 . O38 . 71.8(3) yes
O38 7_555 Eu2 . O38 . 85.4(4) yes
O4 3_555 Eu2 . O38 . 124.9(3) yes
O1 . Eu2 . O38 . 61.6(3) yes
O25 . Eu2 . O38 . 132.0(4) yes
O31 . Eu2 . O32 . 75.8(4) yes
O31 . Eu2 . O38 . 124.8(4) yes
O32 . Eu2 . O38 . 68.0(4) yes
O38 7_555 Y2 . O4 3_555 75.0(3) yes
O38 7_555 Y2 . O4 5_555 131.9(3) yes
O4 3_555 Y2 . O4 5_555 79.1(4) yes
O38 7_555 Y2 . O1 . 65.3(3) yes
O4 3_555 Y2 . O1 . 65.4(3) yes
O4 5_555 Y2 . O1 . 67.2(4) yes
O38 7_555 Y2 . O25 . 131.1(4) yes
O4 3_555 Y2 . O25 . 76.5(3) yes
O4 5_555 Y2 . O25 . 78.9(3) yes
O1 . Y2 . O25 . 132.4(5) yes
O38 7_555 Y2 . O31 . 71.4(3) yes
O4 3_555 Y2 . O31 . 93.0(4) yes
O4 5_555 Y2 . O31 . 150.3(4) yes
O1 . Y2 . O31 . 135.1(3) yes
O25 . Y2 . O31 . 71.3(3) yes
O38 7_555 Y2 . O32 . 117.0(4) yes
O4 3_555 Y2 . O32 . 154.7(4) yes
O4 5_555 Y2 . O32 . 103.6(4) yes
O1 . Y2 . O32 . 139.2(4) yes
O25 . Y2 . O32 . 79.4(4) yes
O38 7_555 Y2 . O38 . 88.7(4) yes
O4 3_555 Y2 . O38 . 132.1(3) yes
O4 5_555 Y2 . O38 . 79.6(3) yes
O1 . Y2 . O38 . 66.9(4) yes
O25 . Y2 . O38 . 139.1(4) yes
O31 . Y2 . O32 . 72.0(4) yes
O31 . Y2 . O38 . 124.2(4) yes
O32 . Y2 . O38 . 72.4(4) yes
O11 7_555 Eu3 . O3 3_555 139.4(5) yes
O11 7_555 Eu3 . O2 . 69.5(4) yes
O3 3_555 Eu3 . O2 . 70.3(4) yes
O11 7_555 Eu3 . O3 . 79.8(3) yes
O3 3_555 Eu3 . O3 . 81.0(4) yes
O2 . Eu3 . O3 . 69.4(4) yes
O11 7_555 Eu3 . O11 . 90.1(5) yes
O3 3_555 Eu3 . O11 . 81.8(3) yes
O2 . Eu3 . O11 . 70.2(4) yes
O3 . Eu3 . O11 . 139.4(4) yes
O11 7_555 Eu3 . O17 . 124.3(4) yes
O3 3_555 Eu3 . O17 . 89.9(4) yes
O2 . Eu3 . O17 . 137.0(4) yes
O3 . Eu3 . O17 . 146.5(4) yes
O11 . Eu3 . O17 . 69.4(4) yes
O11 7_555 Eu3 . O18 . 74.1(4) yes
O3 3_555 Eu3 . O18 . 144.8(4) yes
O2 . Eu3 . O18 . 143.3(4) yes
O3 . Eu3 . O18 . 100.0(4) yes
O11 . Eu3 . O18 . 114.9(4) yes
O11 7_555 Eu3 . O24 . 129.5(4) yes
O3 3_555 Eu3 . O24 . 77.6(3) yes
O2 . Eu3 . O24 . 134.1(5) yes
O3 . Eu3 . O24 . 74.0(3) yes
O11 . Eu3 . O24 . 136.5(4) yes
O17 . Eu3 . O18 . 69.8(4) yes
O17 . Eu3 . O24 . 72.6(4) yes
O18 . Eu3 . O24 . 69.1(4) yes
O11 7_555 Y3 . O3 3_555 125.8(4) yes
O11 7_555 Y3 . O2 . 62.6(3) yes
O3 3_555 Y3 . O2 . 63.5(3) yes
O11 7_555 Y3 . O3 . 74.7(3) yes
O3 3_555 Y3 . O3 . 76.5(4) yes
O2 . Y3 . O3 . 62.6(3) yes
O11 7_555 Y3 . O11 . 84.1(5) yes
O3 3_555 Y3 . O11 . 77.2(3) yes
O2 . Y3 . O11 . 63.4(3) yes
O3 . Y3 . O11 . 125.9(4) yes
O11 7_555 Y3 . O17 . 127.7(4) yes
O3 3_555 Y3 . O17 . 92.9(4) yes
O2 . Y3 . O17 . 131.8(4) yes
O3 . Y3 . O17 . 155.9(4) yes
O11 . Y3 . O17 . 70.9(4) yes
O11 7_555 Y3 . O18 . 75.3(4) yes
O3 3_555 Y3 . O18 . 156.5(4) yes
O2 . Y3 . O18 . 137.7(4) yes
O3 . Y3 . O18 . 103.2(4) yes
O11 . Y3 . O18 . 118.8(4) yes
O11 7_555 Y3 . O24 . 133.4(4) yes
O3 3_555 Y3 . O24 . 80.1(3) yes
O2 . Y3 . O24 . 129.3(4) yes
O3 . Y3 . O24 . 75.9(3) yes
O11 . Y3 . O24 . 142.5(4) yes
O17 . Y3 . O18 . 78.0(5) yes
O17 . Y3 . O24 . 81.0(4) yes
O18 . Y3 . O24 . 77.1(4) yes
Y2 . O1 . Y2 3_555 89.48(7) yes
Y2 . O1 . Y2 5_555 169.1(8) yes
Y2 3_555 O1 . Y2 5_555 89.48(7) yes
Y2 . O1 . Y2 7_555 89.48(7) yes
Y2 3_555 O1 . Y2 7_555 169.1(8) yes
Y2 5_555 O1 . Y2 7_555 89.48(7) yes
Y2 . O1 . Eu1 . 84.5(4) yes
Y2 3_555 O1 . Eu1 . 84.5(4) yes
Y2 5_555 O1 . Eu1 . 84.5(4) yes
Y2 7_555 O1 . Eu1 . 84.5(4) yes
Y2 . O1 . Eu2 5_555 167.8(7) yes
Y2 3_555 O1 . Eu2 5_555 84.61(12) yes
Y2 5_555 O1 . Eu2 5_555 4.88(10) yes
Y2 7_555 O1 . Eu2 5_555 94.31(12) yes
Eu1 . O1 . Eu2 5_555 84.3(4) yes
Y2 . O1 . Eu2 . 4.88(10) yes
Y2 3_555 O1 . Eu2 . 94.31(12) yes
Y2 5_555 O1 . Eu2 . 167.8(7) yes
Y2 7_555 O1 . Eu2 . 84.61(12) yes
Eu1 . O1 . Eu2 . 84.3(4) yes
Y2 . O1 . Eu2 7_555 94.31(12) yes
Y2 3_555 O1 . Eu2 7_555 167.8(7) yes
Y2 5_555 O1 . Eu2 7_555 84.61(12) yes
Y2 7_555 O1 . Eu2 7_555 4.88(10) yes
Eu1 . O1 . Eu2 7_555 84.3(4) yes
Y2 . O1 . Eu2 3_555 84.61(12) yes
Y2 3_555 O1 . Eu2 3_555 4.88(10) yes
Y2 5_555 O1 . Eu2 3_555 94.31(12) yes
Y2 7_555 O1 . Eu2 3_555 167.8(7) yes
Eu1 . O1 . Eu2 3_555 84.3(4) yes
Y2 . O1 . Y1 . 84.5(4) yes
Y2 3_555 O1 . Y1 . 84.5(4) yes
Y2 5_555 O1 . Y1 . 84.5(4) yes
Y2 7_555 O1 . Y1 . 84.5(4) yes
Y2 . O1 . H38 . 95.5 no
Y2 3_555 O1 . H38 . 95.5 no
Y2 5_555 O1 . H38 . 95.5 no
Y2 7_555 O1 . H38 . 95.5 no
Eu1 . O1 . H38 . 180.0 no
Eu2 5_555 O1 . Eu2 . 168.6(7) yes
Eu2 5_555 O1 . Eu2 7_555 89.44(7) yes
Eu2 . O1 . Eu2 7_555 89.44(7) yes
Eu2 5_555 O1 . Eu2 3_555 89.44(7) yes
Eu2 . O1 . Eu2 3_555 89.44(7) yes
Eu2 7_555 O1 . Eu2 3_555 168.6(7) yes
Eu2 5_555 O1 . Y1 . 84.3(4) yes
Eu2 . O1 . Y1 . 84.3(4) yes
Eu2 7_555 O1 . Y1 . 84.3(4) yes
Eu2 3_555 O1 . Y1 . 84.3(4) yes
Eu2 5_555 O1 . H38 . 95.7 no
Eu2 . O1 . H38 . 95.7 no
Eu2 7_555 O1 . H38 . 95.7 no
Eu2 3_555 O1 . H38 . 95.7 no
Y1 . O1 . H38 . 180.0 no
Y3 3_555 O2 . Y3 7_555 170.4(7) yes
Y3 3_555 O2 . Y3 5_555 89.60(6) yes
Y3 7_555 O2 . Y3 5_555 89.60(6) yes
Y3 3_555 O2 . Y3 . 89.60(6) yes
Y3 7_555 O2 . Y3 . 89.60(6) yes
Y3 5_555 O2 . Y3 . 170.4(7) yes
Y3 3_555 O2 . Eu1 . 85.2(3) yes
Y3 7_555 O2 . Eu1 . 85.2(3) yes
Y3 5_555 O2 . Eu1 . 85.2(3) yes
Y3 . O2 . Eu1 . 85.2(3) yes
Y3 3_555 O2 . Eu3 . 89.86(13) yes
Y3 7_555 O2 . Eu3 . 89.42(14) yes
Y3 5_555 O2 . Eu3 . 170.8(7) yes
Y3 . O2 . Eu3 . 0.48(13) yes
Eu1 . O2 . Eu3 . 85.6(4) yes
Y3 3_555 O2 . Eu3 5_555 89.42(14) yes
Y3 7_555 O2 . Eu3 5_555 89.86(13) yes
Y3 5_555 O2 . Eu3 5_555 0.48(13) yes
Y3 . O2 . Eu3 5_555 170.8(7) yes
Eu1 . O2 . Eu3 5_555 85.6(4) yes
Y3 3_555 O2 . Eu3 7_555 170.8(7) yes
Y3 7_555 O2 . Eu3 7_555 0.48(13) yes
Y3 5_555 O2 . Eu3 7_555 89.42(14) yes
Y3 . O2 . Eu3 7_555 89.86(13) yes
Eu1 . O2 . Eu3 7_555 85.6(4) yes
Y3 3_555 O2 . Eu3 3_555 0.48(13) yes
Y3 7_555 O2 . Eu3 3_555 170.8(7) yes
Y3 5_555 O2 . Eu3 3_555 89.86(13) yes
Y3 . O2 . Eu3 3_555 89.42(14) yes
Eu1 . O2 . Eu3 3_555 85.6(4) yes
Y3 3_555 O2 . H17 . 94.8 no
Y3 7_555 O2 . H17 . 94.8 no
Y3 5_555 O2 . H17 . 94.8 no
Y3 . O2 . H17 . 94.8 no
Eu1 . O2 . H17 . 180.0 no
Eu3 . O2 . Eu3 5_555 171.3(8) yes
Eu3 . O2 . Eu3 7_555 89.67(6) yes
Eu3 5_555 O2 . Eu3 7_555 89.67(6) yes
Eu3 . O2 . Eu3 3_555 89.67(6) yes
Eu3 5_555 O2 . Eu3 3_555 89.67(6) yes
Eu3 7_555 O2 . Eu3 3_555 171.3(8) yes
Eu3 . O2 . H17 . 94.4 no
Eu3 5_555 O2 . H17 . 94.4 no
Eu3 7_555 O2 . H17 . 94.4 no
Eu3 3_555 O2 . H17 . 94.4 no
Y1 . O3 . Y3 . 104.4(4) yes
Y1 . O3 . Y3 7_555 106.6(4) yes
Y3 . O3 . Y3 7_555 105.2(4) yes
Y1 . O3 . Eu1 . 2.0(4) yes
Y3 . O3 . Eu1 . 103.3(3) yes
Y3 7_555 O3 . Eu1 . 105.5(3) yes
Y1 . O3 . Eu3 . 101.5(4) yes
Y3 . O3 . Eu3 . 6.96(12) yes
Y3 7_555 O3 . Eu3 . 100.4(4) yes
Eu1 . O3 . Eu3 . 100.2(4) yes
Y1 . O3 . Eu3 7_555 103.0(4) yes
Y3 . O3 . Eu3 7_555 100.4(4) yes
Y3 7_555 O3 . Eu3 7_555 7.31(12) yes
Eu1 . O3 . Eu3 7_555 101.7(3) yes
Eu3 . O3 . Eu3 7_555 95.1(4) yes
Y1 . O3 . H20 . 115.0 no
Y3 . O3 . H20 . 101.9 no
Y3 7_555 O3 . H20 . 121.7 no
Eu1 . O3 . H20 . 117.0 no
Eu3 . O3 . H20 . 108.8 no
Eu3 7_555 O3 . H20 . 128.7 no
Y1 . O4 . Y2 7_555 99.9(4) yes
Y1 . O4 . Eu1 . 2.1(4) yes
Y2 7_555 O4 . Eu1 . 101.1(3) yes
Y1 . O4 . Y2 5_555 103.8(4) yes
Y2 7_555 O4 . Y2 5_555 102.1(3) yes
Eu1 . O4 . Y2 5_555 105.0(3) yes
Y1 . O4 . Eu2 5_555 101.2(4) yes
Y2 7_555 O4 . Eu2 5_555 106.3(3) yes
Eu1 . O4 . Eu2 5_555 102.4(3) yes
Y2 5_555 O4 . Eu2 5_555 4.48(12) yes
Y1 . O4 . Eu2 7_555 105.8(4) yes
Y2 7_555 O4 . Eu2 7_555 6.33(9) yes
Eu1 . O4 . Eu2 7_555 106.9(4) yes
Y2 5_555 O4 . Eu2 7_555 102.5(3) yes
Eu2 5_555 O4 . Eu2 7_555 106.9(3) yes
Y1 . O4 . H15 . 95.0 no
Y2 7_555 O4 . H15 . 137.4 no
Eu1 . O4 . H15 . 92.9 no
Y2 5_555 O4 . H15 . 112.8 no
Eu2 5_555 O4 . H15 . 109.6 no
Eu2 7_555 O4 . H15 . 133.1 no
Y3 3_555 O11 . Y3 . 98.7(3) yes
Y3 3_555 O11 . Eu3 3_555 6.42(11) yes
Y3 . O11 . Eu3 3_555 94.8(3) yes
Y3 3_555 O11 . Eu3 . 94.8(3) yes
Y3 . O11 . Eu3 . 6.76(11) yes
Eu3 3_555 O11 . Eu3 . 90.5(4) yes
Y3 3_555 O11 . C12 . 122.3(10) yes
Y3 . O11 . C12 . 129.7(10) yes
Eu3 3_555 O11 . C12 . 128.2(10) yes
Eu3 . O11 . C12 . 135.9(10) yes
O11 . C12 . C13 . 114.9(14) yes
O11 . C12 . C14 . 121.5(15) yes
C13 . C12 . C14 . 123.6(15) yes
C12 . C13 . H131 . 111.9 no
C12 . C13 . H132 . 112.3 no
H131 . C13 . H132 . 107.6 no
C12 . C13 . H133 . 110.1 no
H131 . C13 . H133 . 106.9 no
H132 . C13 . H133 . 107.8 no
C12 . C14 . C15 . 126.8(14) yes
C12 . C14 . H141 . 118.0 no
C15 . C14 . H141 . 115.2 no
C14 . C15 . C16 . 120.4(16) yes
C14 . C15 . O17 . 122.9(15) yes
C16 . C15 . O17 . 116.6(17) yes
C15 . C16 . H161 . 108.0 no
C15 . C16 . H162 . 110.4 no
H161 . C16 . H162 . 107.1 no
C15 . C16 . H163 . 112.4 no
H161 . C16 . H163 . 107.5 no
H162 . C16 . H163 . 111.1 no
C15 . O17 . Eu3 . 133.1(11) yes
C15 . O17 . Y3 . 136.9(11) yes
Eu3 . O17 . Y3 . 5.32(12) yes
Eu3 . O18 . Y3 . 5.20(12) yes
Eu3 . O18 . C19 . 138.3(10) yes
Y3 . O18 . C19 . 133.5(10) yes
O18 . C19 . C20 . 117.1(15) yes
O18 . C19 . C21 . 122.9(14) yes
C20 . C19 . C21 . 119.8(16) yes
C19 . C20 . H201 . 114.4 no
C19 . C20 . H202 . 111.2 no
H201 . C20 . H202 . 114.0 no
C19 . C20 . H203 . 105.8 no
H201 . C20 . H203 . 107.2 no
H202 . C20 . H203 . 103.0 no
C19 . C21 . C22 . 127.4(15) yes
C19 . C21 . H211 . 117.1 no
C22 . C21 . H211 . 115.5 no
C21 . C22 . C23 . 122.2(13) yes
C21 . C22 . O24 . 123.1(13) yes
C23 . C22 . O24 . 114.7(12) yes
C22 . C23 . H231 . 109.7 no
C22 . C23 . H232 . 110.9 no
H231 . C23 . H232 . 107.4 no
C22 . C23 . H233 . 111.3 no
H231 . C23 . H233 . 108.4 no
H232 . C23 . H233 . 109.1 no
C22 . O24 . Eu3 . 136.8(9) yes
C22 . O24 . Y3 . 132.1(9) yes
Eu3 . O24 . Y3 . 5.25(11) yes
Y2 . O25 . Eu2 . 6.10(10) yes
Y2 . O25 . C26 . 135.6(9) yes
Eu2 . O25 . C26 . 131.3(9) yes
O25 . C26 . C27 . 117.7(13) yes
O25 . C26 . C28 . 124.3(13) yes
C27 . C26 . C28 . 118.0(13) yes
C26 . C27 . H271 . 110.6 no
C26 . C27 . H272 . 108.6 no
H271 . C27 . H272 . 109.0 no
C26 . C27 . H273 . 109.2 no
H271 . C27 . H273 . 110.1 no
H272 . C27 . H273 . 109.3 no
C26 . C28 . C29 . 125.4(14) yes
C26 . C28 . H281 . 118.3 no
C29 . C28 . H281 . 116.3 no
C28 . C29 . C30 . 119.0(15) yes
C28 . C29 . O31 . 123.2(14) yes
C30 . C29 . O31 . 117.8(15) yes
C29 . C30 . H301 . 106.1 no
C29 . C30 . H302 . 109.1 no
H301 . C30 . H302 . 107.4 no
C29 . C30 . H303 . 110.6 no
H301 . C30 . H303 . 110.1 no
H302 . C30 . H303 . 113.2 no
Y2 . O31 . C29 . 132.2(9) yes
Y2 . O31 . Eu2 . 2.90(13) yes
C29 . O31 . Eu2 . 132.5(10) yes
Y2 . O32 . Eu2 . 6.53(9) yes
Y2 . O32 . C33 . 131.8(11) yes
Eu2 . O32 . C33 . 134.0(11) yes
O32 . C33 . C34 . 116.4(16) yes
O32 . C33 . C35 . 126.2(15) yes
C34 . C33 . C35 . 117.4(15) yes
C33 . C34 . H341 . 110.9 no
C33 . C34 . H342 . 113.4 no
H341 . C34 . H342 . 106.2 no
C33 . C34 . H343 . 112.4 no
H341 . C34 . H343 . 105.2 no
H342 . C34 . H343 . 108.2 no
C33 . C35 . C36 . 123.2(12) yes
C33 . C35 . H351 . 120.3 no
C36 . C35 . H351 . 116.5 no
C35 . C36 . C37 . 120.3(12) yes
C35 . C36 . O38 . 124.9(12) yes
C37 . C36 . O38 . 114.7(13) yes
C36 . C37 . H371 . 108.7 no
C36 . C37 . H372 . 108.3 no
H371 . C37 . H372 . 110.5 no
C36 . C37 . H373 . 106.9 no
H371 . C37 . H373 . 110.7 no
H372 . C37 . H373 . 111.6 no
Y2 3_555 O38 . C36 . 130.2(8) yes
Y2 3_555 O38 . Eu2 . 98.6(3) yes
C36 . O38 . Eu2 . 127.6(9) yes
Y2 3_555 O38 . Y2 . 95.4(3) yes
C36 . O38 . Y2 . 130.2(9) yes
Eu2 . O38 . Y2 . 3.41(12) yes
Y2 3_555 O38 . Eu2 3_555 6.05(9) yes
C36 . O38 . Eu2 3_555 127.4(8) yes
Eu2 . O38 . Eu2 3_555 99.0(3) yes
Y2 . O38 . Eu2 3_555 95.7(3) yes
H9 5_655 O41 . H9 4_565 106.8 no
H9 5_655 O41 . H9 8_645 106.8 no
H9 4_565 O41 . H9 8_645 115.0 no
H9 5_655 O41 . H9 . 115.0 no
H9 4_565 O41 . H9 . 106.8 no
H9 8_645 O41 . H9 . 106.8 no

loop_
_geom_bond_atom_site_label_1
_geom_bond_site_symmetry_1
_geom_bond_atom_site_label_2
_geom_bond_site_symmetry_2
_geom_bond_distance
_geom_bond_publ_flag
Eu1 . O1 . 2.961(17) yes
Eu1 . O2 . 2.930(16) yes
Eu1 . O3 . 2.437(8) yes
Eu1 . O4 . 2.445(8) yes
Y1 . O3 7_555 2.492(13) yes
Y1 . O3 3_555 2.492(13) yes
Y1 . O3 5_555 2.492(13) yes
Y1 . O1 . 2.86(2) yes
Y1 . O3 . 2.492(13) yes
Y1 . O4 . 2.392(12) yes
Eu2 . O4 5_555 2.423(10) yes
Eu2 . O38 7_555 2.382(9) yes
Eu2 . O4 3_555 2.275(9) yes
Eu2 . O1 . 2.683(4) yes
Eu2 . O25 . 2.263(10) yes
Eu2 . O31 . 2.158(11) yes
Eu2 . O32 . 2.355(11) yes
Eu2 . O38 . 2.578(10) yes
Y2 . O38 7_555 2.463(9) yes
Y2 . O4 3_555 2.356(9) yes
Y2 . O4 5_555 2.226(9) yes
Y2 . O1 . 2.531(4) yes
Y2 . O25 . 2.370(10) yes
Y2 . O31 . 2.401(11) yes
Y2 . O32 . 2.325(11) yes
Y2 . O38 . 2.353(10) yes
Eu3 . O11 7_555 2.366(10) yes
Eu3 . O3 3_555 2.229(9) yes
Eu3 . O2 . 2.361(7) yes
Eu3 . O3 . 2.282(10) yes
Eu3 . O11 . 2.322(11) yes
Eu3 . O17 . 2.466(13) yes
Eu3 . O18 . 2.426(12) yes
Eu3 . O24 . 2.484(11) yes
Y3 . O11 7_555 2.509(9) yes
Y3 . O3 3_555 2.331(9) yes
Y3 . O2 . 2.668(4) yes
Y3 . O3 . 2.401(9) yes
Y3 . O11 . 2.448(10) yes
Y3 . O17 . 2.249(12) yes
Y3 . O18 . 2.201(11) yes
Y3 . O24 . 2.266(10) yes
O1 . H38 . 0.866 no
O2 . H17 . 0.877 no
O3 . H20 . 0.983 no
O4 . H15 . 0.839 no
O11 . C12 . 1.311(17) yes
C12 . C13 . 1.49(2) yes
C12 . C14 . 1.35(2) yes
C13 . H131 . 1.018 no
C13 . H132 . 1.006 no
C13 . H133 . 1.015 no
C14 . C15 . 1.41(3) yes
C14 . H141 . 1.031 no
C15 . C16 . 1.50(3) yes
C15 . O17 . 1.249(19) yes
C16 . H161 . 1.037 no
C16 . H162 . 0.993 no
C16 . H163 . 0.987 no
O18 . C19 . 1.285(18) yes
C19 . C20 . 1.47(2) yes
C19 . C21 . 1.37(2) yes
C20 . H201 . 0.943 no
C20 . H202 . 1.003 no
C20 . H203 . 1.082 no
C21 . C22 . 1.39(2) yes
C21 . H211 . 1.006 no
C22 . C23 . 1.508(19) yes
C22 . O24 . 1.284(16) yes
C23 . H231 . 1.018 no
C23 . H232 . 1.009 no
C23 . H233 . 0.996 no
O25 . C26 . 1.257(16) yes
C26 . C27 . 1.51(2) yes
C26 . C28 . 1.40(2) yes
C27 . H271 . 0.998 no
C27 . H272 . 1.007 no
C27 . H273 . 0.995 no
C28 . C29 . 1.40(2) yes
C28 . H281 . 1.011 no
C29 . C30 . 1.49(2) yes
C29 . O31 . 1.292(18) yes
C30 . H301 . 1.031 no
C30 . H302 . 0.995 no
C30 . H303 . 0.961 no
O32 . C33 . 1.220(18) yes
C33 . C34 . 1.49(2) yes
C33 . C35 . 1.39(2) yes
C34 . H341 . 1.041 no
C34 . H342 . 1.000 no
C34 . H343 . 1.015 no
C35 . C36 . 1.39(2) yes
C35 . H351 . 1.005 no
C36 . C37 . 1.52(2) yes
C36 . O38 . 1.304(15) yes
C37 . H371 . 0.999 no
C37 . H372 . 0.988 no
C37 . H373 . 0.986 no
O41 . H9 5_655 0.630 no
O41 . H9 4_565 0.630 no
O41 . H9 8_645 0.630 no
O41 . H9 . 0.630 no

loop_
_geom_hbond_atom_site_label_D
_geom_hbond_site_symmetry_D
_geom_hbond_atom_site_label_H
_geom_hbond_site_symmetry_H
_geom_hbond_atom_site_label_A
_geom_hbond_site_symmetry_A
_geom_hbond_angle_DHA
_geom_hbond_distance_DH
_geom_hbond_distance_HA
_geom_hbond_distance_DA
_geom_hbond_publ_flag
O4 . H15 . O24 7_555 161 0.84 2.06 2.863(2) yes
O3 . H20 . O25 7_555 147 0.98 1.96 2.831(2) yes
